data_2013819
loop_
_publ_author_name
'Masci, Bernardo'
'Levi Mortera, Stefano'
'Seralessandri, Luca'
'Thu\'ery, Pierre'

_publ_section_title
;5,5'-Di-<i>tert</i>-butyl-2,2'-dihydroxy-3,3'-methylenedibenzaldehyde and
 6,6'-di-<i>tert</i>-butyl-8,8'-methylenebis(spiro[4<i>H</i>-1,3-benzodioxin-2,1'-cyclohexane])
;
_journal_issue 2
_journal_name_full 'Acta Crystallographica Section C'
_journal_page_first o107
_journal_page_last o109
_journal_paper_doi 10.1107/S0108270103027859
_journal_volume 60
_journal_year 2004
_chemical_formula_iupac 'C23 H28 O4'
_chemical_formula_moiety 'C23 H28 O4'
_chemical_formula_sum 'C23 H28 O4'
_chemical_formula_weight 368.45
_chemical_name_systematic
;
5,5'-Di-tert-butyl-2,2'-dihydroxy-3,3'-methylenedibenzaldehyde
;
_space_group_IT_number 88
_symmetry_cell_setting tetragonal
_symmetry_space_group_name_Hall '-I 4ad'
_symmetry_space_group_name_H-M 'I 41/a :2'
_atom_sites_solution_hydrogens geom
_atom_sites_solution_primary direct
_atom_sites_solution_secondary difmap
_audit_creation_method SHELXL-97
_cell_angle_alpha 90.00
_cell_angle_beta 90.00
_cell_angle_gamma 90.00
_cell_formula_units_Z 8
_cell_length_a 12.7655(5)
_cell_length_b 12.7655(5)
_cell_length_c 24.1122(11)
_cell_measurement_reflns_used 15112
_cell_measurement_temperature 100(2)
_cell_measurement_theta_max 25.67
_cell_measurement_theta_min 2.82
_cell_volume 3929.3(3)
_computing_cell_refinement 'DENZO--SMN (Otwinowski & Minor, 1997)'
_computing_data_collection 'KappaCCD Server Software (Nonius, 1998)'
_computing_data_reduction DENZO--SMN
_computing_molecular_graphics 'SHELXTL (Bruker, 1999)'
_computing_publication_material 'SHELXTL and PLATON (Spek, 2000)'
_computing_structure_refinement 'SHELXL97 (Sheldrick, 1997)'
_computing_structure_solution 'SHELXS97 (Sheldrick, 1997)'
_diffrn_ambient_temperature 100(2)
_diffrn_measured_fraction_theta_full 0.998
_diffrn_measured_fraction_theta_max 0.998
_diffrn_measurement_device_type 'Nonius KappaCCD'
_diffrn_measurement_method '\f scans'
_diffrn_radiation_monochromator graphite
_diffrn_radiation_source 'fine-focus sealed tube'
_diffrn_radiation_type MoK\a
_diffrn_radiation_wavelength 0.71073
_diffrn_reflns_av_R_equivalents 0.0661
_diffrn_reflns_av_sigmaI/netI 0.0336
_diffrn_reflns_limit_h_max 15
_diffrn_reflns_limit_h_min 0
_diffrn_reflns_limit_k_max 11
_diffrn_reflns_limit_k_min -10
_diffrn_reflns_limit_l_max 29
_diffrn_reflns_limit_l_min 0
_diffrn_reflns_number 15112
_diffrn_reflns_theta_full 25.67
_diffrn_reflns_theta_max 25.67
_diffrn_reflns_theta_min 2.82
_diffrn_standards_decay_% 0
_diffrn_standards_interval_count 0
_diffrn_standards_interval_time 0
_diffrn_standards_number 0
_exptl_absorpt_coefficient_mu 0.084
_exptl_absorpt_correction_type none
_exptl_crystal_colour colourless
_exptl_crystal_density_diffrn 1.246
_exptl_crystal_density_meas ?
_exptl_crystal_description irregular
_exptl_crystal_F_000 1584
_exptl_crystal_size_max 0.40
_exptl_crystal_size_mid 0.35
_exptl_crystal_size_min 0.30
_refine_diff_density_max 0.162
_refine_diff_density_min -0.206
_refine_ls_extinction_method none
_refine_ls_goodness_of_fit_ref 0.974
_refine_ls_hydrogen_treatment constr
_refine_ls_matrix_type full
_refine_ls_number_parameters 126
_refine_ls_number_reflns 1874
_refine_ls_number_restraints 0
_refine_ls_restrained_S_all 0.974
_refine_ls_R_factor_all 0.0648
_refine_ls_R_factor_gt 0.0450
_refine_ls_shift/su_max 0.000
_refine_ls_shift/su_mean 0.000
_refine_ls_structure_factor_coef Fsqd
_refine_ls_weighting_details 'calc w=1/[\s^2^(Fo^2^)+(0.0774P)^2^+2.6466P] where P=(Fo^2^+2Fc^2^)/3'
_refine_ls_weighting_scheme calc
_refine_ls_wR_factor_gt 0.1140
_refine_ls_wR_factor_ref 0.1297
_reflns_number_gt 1437
_reflns_number_total 1874
_reflns_threshold_expression I>2\s(I)
_cod_data_source_file na1630.cif
_cod_data_source_block I
_cod_depositor_comments
;
The following automatic conversions were performed:

'_exptl_crystal_density_meas' value 'not measured' was changed to '?'
- the value is perceived as not measured.

Automatic conversion script
Id: cif_fix_values 3008 2015-01-20 13:52:24Z robertas 
;
_cod_original_sg_symbol_H-M 'I 41/a'
_cod_database_code 2013819
_cod_database_fobs_code 2013819

loop_
_symmetry_equiv_pos_as_xyz
'x, y, z'
'-x+1/2, -y, z+1/2'
'-y+3/4, x+1/4, z+1/4'
'y+3/4, -x+3/4, z+3/4'
'x+1/2, y+1/2, z+1/2'
'-x+1, -y+1/2, z+1'
'-y+5/4, x+3/4, z+3/4'
'y+5/4, -x+5/4, z+5/4'
'-x, -y, -z'
'x-1/2, y, -z-1/2'
'y-3/4, -x-1/4, -z-1/4'
'-y-3/4, x-3/4, -z-3/4'
'-x+1/2, -y+1/2, -z+1/2'
'x, y+1/2, -z'
'y-1/4, -x+1/4, -z+1/4'
'-y-1/4, x-1/4, -z-1/4'

loop_
_atom_site_label
_atom_site_fract_x
_atom_site_fract_y
_atom_site_fract_z
_atom_site_U_iso_or_equiv
_atom_site_adp_type
_atom_site_calc_flag
_atom_site_refinement_flags
_atom_site_occupancy
_atom_site_disorder_assembly
_atom_site_disorder_group
_atom_site_type_symbol
O1 0.90097(9) 0.55453(10) 0.11413(5) 0.0344(3) Uani d . 1 . . O
H1 0.8849 0.4900 0.1071 0.041 Uiso d R 1 . . H
O2 0.91448(10) 0.36120(10) 0.07521(6) 0.0381(4) Uani d . 1 . . O
C1 1.05128(13) 0.48629(13) 0.06526(7) 0.0271(4) Uani d . 1 . . C
C2 0.99934(13) 0.56736(13) 0.09356(7) 0.0268(4) Uani d . 1 . . C
C3 1.05006(13) 0.66344(13) 0.10155(7) 0.0253(4) Uani d . 1 . . C
C4 1.15015(13) 0.67559(13) 0.07997(7) 0.0257(4) Uani d . 1 . . C
H4 1.1839 0.7393 0.0856 0.031 Uiso calc R 1 . . H
C5 1.20360(12) 0.59754(12) 0.05017(7) 0.0248(4) Uani d . 1 . . C
C6 1.15240(13) 0.50240(13) 0.04414(7) 0.0275(4) Uani d . 1 . . C
H6 1.1859 0.4480 0.0256 0.033 Uiso calc R 1 . . H
C7 1.00212(14) 0.38433(14) 0.05800(8) 0.0329(4) Uani d . 1 . . C
H7 1.0396 0.3332 0.0390 0.040 Uiso calc R 1 . . H
C8 1.31466(13) 0.61727(13) 0.02885(7) 0.0281(4) Uani d . 1 . . C
C9 1.34553(15) 0.53959(15) -0.01677(8) 0.0399(5) Uani d . 1 . . C
H9A 1.3459 0.4698 -0.0019 0.060 Uiso calc R 1 . . H
H9B 1.4141 0.5566 -0.0304 0.060 Uiso calc R 1 . . H
H9C 1.2959 0.5436 -0.0466 0.060 Uiso calc R 1 . . H
C10 1.39148(15) 0.60534(17) 0.07746(8) 0.0399(5) Uani d . 1 . . C
H10A 1.3855 0.5362 0.0927 0.060 Uiso calc R 1 . . H
H10B 1.3752 0.6561 0.1055 0.060 Uiso calc R 1 . . H
H10C 1.4617 0.6163 0.0645 0.060 Uiso calc R 1 . . H
C11 1.32389(15) 0.72815(15) 0.00509(9) 0.0409(5) Uani d . 1 . . C
H11A 1.3943 0.7398 -0.0075 0.061 Uiso calc R 1 . . H
H11B 1.3068 0.7783 0.0333 0.061 Uiso calc R 1 . . H
H11C 1.2764 0.7358 -0.0255 0.061 Uiso calc R 1 . . H
C12 1.0000 0.7500 0.13521(10) 0.0276(5) Uani d S 1 . . C
H12A 1.0525 0.7804 0.1587 0.033 Uiso d R 1 . . H

loop_
_atom_site_aniso_label
_atom_site_aniso_U_11
_atom_site_aniso_U_22
_atom_site_aniso_U_33
_atom_site_aniso_U_12
_atom_site_aniso_U_13
_atom_site_aniso_U_23
O1 0.0245(7) 0.0340(7) 0.0447(8) -0.0031(5) 0.0040(5) 0.0010(6)
O2 0.0338(7) 0.0323(7) 0.0484(8) -0.0079(5) -0.0023(6) 0.0063(6)
C1 0.0268(9) 0.0241(9) 0.0305(9) -0.0008(6) -0.0032(7) 0.0048(7)
C2 0.0214(8) 0.0299(9) 0.0290(8) 0.0009(7) -0.0013(7) 0.0043(7)
C3 0.0245(8) 0.0255(9) 0.0258(8) 0.0033(6) -0.0013(7) 0.0028(6)
C4 0.0261(9) 0.0224(8) 0.0286(9) -0.0001(7) -0.0025(7) 0.0014(7)
C5 0.0255(9) 0.0225(8) 0.0263(8) 0.0015(6) -0.0023(7) 0.0028(7)
C6 0.0279(9) 0.0234(9) 0.0311(9) 0.0027(7) -0.0002(7) 0.0013(7)
C7 0.0332(10) 0.0263(9) 0.0393(10) -0.0021(7) -0.0025(8) 0.0048(8)
C8 0.0255(8) 0.0238(9) 0.0349(9) 0.0016(6) 0.0025(7) -0.0003(7)
C9 0.0324(10) 0.0385(11) 0.0489(12) -0.0014(8) 0.0099(9) -0.0109(9)
C10 0.0271(10) 0.0490(12) 0.0434(11) 0.0004(8) -0.0025(8) 0.0010(9)
C11 0.0380(11) 0.0302(10) 0.0545(12) 0.0009(8) 0.0187(9) 0.0087(9)
C12 0.0251(12) 0.0294(13) 0.0283(12) 0.0016(9) 0.000 0.000

loop_
_atom_type_symbol
_atom_type_description
_atom_type_scat_dispersion_real
_atom_type_scat_dispersion_imag
_atom_type_scat_source
C C 0.0033 0.0016 'International Tables Vol C Tables 4.2.6.8 and 6.1.1.4'
H H 0.0000 0.0000 'International Tables Vol C Tables 4.2.6.8 and 6.1.1.4'
O O 0.0106 0.0060 'International Tables Vol C Tables 4.2.6.8 and 6.1.1.4'

loop_
_geom_angle_atom_site_label_1
_geom_angle_atom_site_label_2
_geom_angle_atom_site_label_3
_geom_angle_site_symmetry_1
_geom_angle_site_symmetry_3
_geom_angle
C2 O1 H1 . . 105.2
C6 C1 C2 . . 120.15(15)
C6 C1 C7 . . 118.96(16)
C2 C1 C7 . . 120.88(16)
O1 C2 C3 . . 118.83(15)
O1 C2 C1 . . 121.59(15)
C3 C2 C1 . . 119.57(15)
C4 C3 C2 . . 118.15(15)
C4 C3 C12 . . 120.56(13)
C2 C3 C12 . . 121.22(13)
C3 C4 C5 . . 124.01(15)
C3 C4 H4 . . 118.0
C5 C4 H4 . . 118.0
C6 C5 C4 . . 116.47(15)
C6 C5 C8 . . 123.09(15)
C4 C5 C8 . . 120.36(14)
C5 C6 C1 . . 121.60(16)
C5 C6 H6 . . 119.2
C1 C6 H6 . . 119.2
O2 C7 C1 . . 124.52(17)
O2 C7 H7 . . 117.7
C1 C7 H7 . . 117.7
C5 C8 C9 . . 111.91(14)
C5 C8 C11 . . 110.45(13)
C9 C8 C11 . . 108.03(15)
C5 C8 C10 . . 108.61(15)
C9 C8 C10 . . 108.63(15)
C11 C8 C10 . . 109.15(16)
C8 C9 H9A . . 109.5
C8 C9 H9B . . 109.5
H9A C9 H9B . . 109.5
C8 C9 H9C . . 109.5
H9A C9 H9C . . 109.5
H9B C9 H9C . . 109.5
C8 C10 H10A . . 109.5
C8 C10 H10B . . 109.5
H10A C10 H10B . . 109.5
C8 C10 H10C . . 109.5
H10A C10 H10C . . 109.5
H10B C10 H10C . . 109.5
C8 C11 H11A . . 109.5
C8 C11 H11B . . 109.5
H11A C11 H11B . . 109.5
C8 C11 H11C . . 109.5
H11A C11 H11C . . 109.5
H11B C11 H11C . . 109.5
C3 C12 C3 . 6_664 115.1(2)
C3 C12 H12A . . 108.5
C3 C12 H12A 6_664 . 108.5

loop_
_geom_bond_atom_site_label_1
_geom_bond_atom_site_label_2
_geom_bond_site_symmetry_2
_geom_bond_distance
_geom_bond_publ_flag
O1 C2 . 1.360(2) ?
O1 H1 . 0.8660 ?
O2 C7 . 1.229(2) ?
C1 C6 . 1.403(2) ?
C1 C2 . 1.406(2) ?
C1 C7 . 1.455(2) ?
C2 C3 . 1.400(2) ?
C3 C4 . 1.388(2) ?
C3 C12 . 1.513(2) ?
C4 C5 . 1.405(2) ?
C4 H4 . 0.9300 ?
C5 C6 . 1.387(2) ?
C5 C8 . 1.529(2) ?
C6 H6 . 0.9300 ?
C7 H7 . 0.9300 ?
C8 C9 . 1.533(2) ?
C8 C11 . 1.532(2) ?
C8 C10 . 1.536(3) ?
C9 H9A . 0.9600 ?
C9 H9B . 0.9600 ?
C9 H9C . 0.9600 ?
C10 H10A . 0.9600 ?
C10 H10B . 0.9600 ?
C10 H10C . 0.9600 ?
C11 H11A . 0.9600 ?
C11 H11B . 0.9600 ?
C11 H11C . 0.9600 ?
C12 C3 6_664 1.513(2) ?
C12 H12A . 0.9600 ?

loop_
_geom_hbond_atom_site_label_D
_geom_hbond_atom_site_label_H
_geom_hbond_atom_site_label_A
_geom_hbond_distance_DH
_geom_hbond_distance_HA
_geom_hbond_distance_DA
_geom_hbond_angle_DHA
O1 H1 O2 0.87 1.85 2.6461(18) 151
